data_7248130
loop_
_publ_author_name
'Pawl\;edzio, Sylwia'
'Ziemniak, Marcin'
'Trzybi\'nski, Damian'
'Arhangelskis, Mihails'
'Makal, Anna'
'Wo\'zniak, Krzysztof'

_publ_section_title
;
 Influence of N-protonation on electronic properties of acridine
 derivatives by quantum crystallography
;
_journal_issue 8
_journal_name_full 'RSC Advances'
_journal_page_first 5340
_journal_page_last 5350
_journal_paper_doi 10.1039/D3RA08081A
_journal_volume 14
_journal_year 2024
_chemical_formula_moiety '2(C13 H10 N2), H2 O'
_chemical_formula_sum 'C26 H22 N4 O'
_chemical_formula_weight 406.47
_space_group_crystal_system tetragonal
_space_group_IT_number 142
_space_group_name_Hall '-I 4bd 2c'
_space_group_name_H-M_alt 'I 41/a c d :2'
_atom_sites_solution_hydrogens mixed
_atom_sites_solution_primary direct
_audit_creation_date 2023-01-17
_audit_creation_method
;
Olex2 1.5
(compiled 2022.04.07 svn.rca3783a0 for OlexSys, GUI svn.r6498)
;
_audit_update_record
;
2023-06-15 deposited with the CCDC.	2024-01-31 downloaded from the CCDC.
;
_cell_angle_alpha 90
_cell_angle_beta 90
_cell_angle_gamma 90
_cell_formula_units_Z 16
_cell_length_a 24.310(2)
_cell_length_b 24.310(2)
_cell_length_c 14.016(2)
_cell_measurement_reflns_used 1781
_cell_measurement_temperature 100.00(10)
_cell_measurement_theta_max 70.3960
_cell_measurement_theta_min 5.1310
_cell_volume 8283.1(15)
_computing_cell_refinement 'CrysAlisPro 1.171.38.46 (Rigaku OD, 2015)'
_computing_data_collection 'CrysAlisPro 1.171.38.46 (Rigaku OD, 2015)'
_computing_data_reduction 'CrysAlisPro 1.171.38.46 (Rigaku OD, 2015)'
_computing_molecular_graphics 'Olex2 1.5 (Dolomanov et al., 2009)'
_computing_publication_material 'Olex2 1.5 (Dolomanov et al., 2009)'
_computing_structure_refinement 'ShelXL (Sheldrick, 2015)'
_computing_structure_solution 'ShelXS (Sheldrick, 2008)'
_diffrn_ambient_environment N~2~
_diffrn_ambient_temperature 100.00(10)
_diffrn_detector 'CCD plate'
_diffrn_detector_area_resol_mean 5.2195
_diffrn_detector_type Atlas
_diffrn_measured_fraction_theta_full 0.999
_diffrn_measured_fraction_theta_max 0.979
_diffrn_measurement_details
;
List of Runs (angles in degrees, time in seconds):

  # Type    Start    End  Width  t~exp~   \w     \q     \k     \f   Frames
#--------------------------------------------------------------------------
  1  \w     18.00  44.00   1.00    6.00    --    0.00 -99.00  60.00   26
  2  \w     12.00  43.00   1.00    6.00    --    0.00 -99.00 120.00   31
  3  \w     32.00 128.00   1.00   55.00    --   54.96  37.00-180.00   96
  4  \w     94.00 137.00   1.00   55.00    --   54.96 125.00 120.00   43
  5  \w    101.00 167.00   1.00   90.00    --  109.92 111.00  60.00   66
  6  \w    103.00 164.00   1.00   90.00    --  109.92 111.00-150.00   61
  7  \w    109.00 163.00   1.00   90.00    --  109.92 111.00   0.00   54
  8  \w    133.00 178.00   1.00   90.00    --  109.92 111.00 -90.00   45
  9  \w    111.00 164.00   1.00   90.00    --  109.92 111.00  30.00   53
;
_diffrn_measurement_device 'four-circle diffractometer'
_diffrn_measurement_device_type 'SuperNova, Dual, Cu at zero, Atlas'
_diffrn_measurement_method '\w scans'
_diffrn_orient_matrix_type 'CrysAlisPro convention (1999,Acta A55,543-557)'
_diffrn_orient_matrix_UB_11 0.0493609000
_diffrn_orient_matrix_UB_12 0.0256141000
_diffrn_orient_matrix_UB_13 -0.0526268000
_diffrn_orient_matrix_UB_21 0.0388022000
_diffrn_orient_matrix_UB_22 -0.0400196000
_diffrn_orient_matrix_UB_23 0.0523847000
_diffrn_orient_matrix_UB_31 -0.0069603000
_diffrn_orient_matrix_UB_32 -0.0420252000
_diffrn_orient_matrix_UB_33 -0.0814367000
_diffrn_radiation_monochromator mirror
_diffrn_radiation_probe x-ray
_diffrn_radiation_type CuK\a
_diffrn_radiation_wavelength 1.54184
_diffrn_reflns_av_R_equivalents 0.0384
_diffrn_reflns_av_unetI/netI 0.0383
_diffrn_reflns_Laue_measured_fraction_full 0.999
_diffrn_reflns_Laue_measured_fraction_max 0.979
_diffrn_reflns_limit_h_max 27
_diffrn_reflns_limit_h_min -29
_diffrn_reflns_limit_k_max 26
_diffrn_reflns_limit_k_min -29
_diffrn_reflns_limit_l_max 10
_diffrn_reflns_limit_l_min -16
_diffrn_reflns_number 7758
_diffrn_reflns_point_group_measured_fraction_full 0.999
_diffrn_reflns_point_group_measured_fraction_max 0.979
_diffrn_reflns_theta_full 67.684
_diffrn_reflns_theta_max 72.458
_diffrn_reflns_theta_min 3.636
_diffrn_source 'micro-focus sealed X-ray tube'
_diffrn_source_type 'SuperNova (Cu) X-ray Source'
_exptl_absorpt_coefficient_mu 0.647
_exptl_absorpt_correction_T_max 0.927
_exptl_absorpt_correction_T_min 0.888
_exptl_absorpt_correction_type analytical
_exptl_absorpt_process_details
;
CrysAlisPro 1.171.38.46 (Rigaku Oxford Diffraction, 2015)
Analytical numeric absorption correction using a multifaceted crystal
			model based on expressions derived by R.C. Clark & J.S. Reid.
(Clark, R. C. & Reid, J. S. (1995). Acta Cryst. A51, 887-897)
Empirical absorption correction using spherical harmonics,
 implemented in SCALE3 ABSPACK scaling algorithm.
;
_exptl_crystal_colour 'clear yellowish yellow'
_exptl_crystal_colour_lustre clear
_exptl_crystal_colour_modifier yellowish
_exptl_crystal_colour_primary yellow
_exptl_crystal_density_diffrn 1.304
_exptl_crystal_description block
_exptl_crystal_F_000 3424
_exptl_crystal_size_max 0.136
_exptl_crystal_size_mid 0.092
_exptl_crystal_size_min 0.077
_refine_diff_density_max 0.152
_refine_diff_density_min -0.294
_refine_diff_density_rms 0.052
_refine_ls_extinction_method none
_refine_ls_goodness_of_fit_ref 1.041
_refine_ls_hydrogen_treatment mixed
_refine_ls_matrix_type full
_refine_ls_number_parameters 153
_refine_ls_number_reflns 2017
_refine_ls_number_restraints 0
_refine_ls_restrained_S_all 1.041
_refine_ls_R_factor_all 0.0548
_refine_ls_R_factor_gt 0.0418
_refine_ls_shift/su_max 0.000
_refine_ls_shift/su_mean 0.000
_refine_ls_structure_factor_coef Fsqd
_refine_ls_weighting_details 'w=1/[\s^2^(Fo^2^)+(0.0812P)^2^] where P=(Fo^2^+2Fc^2^)/3'
_refine_ls_weighting_scheme calc
_refine_ls_wR_factor_gt 0.1226
_refine_ls_wR_factor_ref 0.1280
_reflns_Friedel_coverage 0.000
_reflns_number_gt 1476
_reflns_number_total 2017
_reflns_threshold_expression 'I > 2\s(I)'
_cod_data_source_file d3ra08081a2.cif
_cod_data_source_block 2017_01_11_sp_9aa_n
_cod_original_cell_volume 8284(2)
_cod_original_sg_symbol_H-M 'I 41/a c d'
_cod_database_code 7248130
_shelx_shelxl_version_number 2014/7
_chemical_oxdiff_formula 'C26 H22 N4 O1'
_chemical_oxdiff_usercomment 100K
_shelx_space_group_comment
;
The symmetry employed for this shelxl refinement is uniquely defined
by the following loop, which should always be used as a source of
symmetry information in preference to the above space-group names.
They are only intended as comments.
;
_reflns_odcompleteness_completeness 99.90
_reflns_odcompleteness_iscentric 1
_reflns_odcompleteness_theta 66.97
_olex2_refinement_description
;
1.a Free rotating group:
 O1(H1A)
1.b Aromatic/amide H refined with riding coordinates:
 C2A(H2A), C3A(H3A), C4A(H4A), C5A(H5A), C2B(H2BA), C3B(H3B), C4B(H4B), C5B(H5B)
;
_olex2_date_sample_data_collection 2018-01-11
_olex2_submission_special_instructions 'No special instructions were received'
_oxdiff_exptl_absorpt_empirical_details
;
Empirical correction (ABSPACK) includes:
- Absorption correction using spherical harmonics
- Frame scaling
;
_oxdiff_exptl_absorpt_empirical_full_max 1.152
_oxdiff_exptl_absorpt_empirical_full_min 0.877

loop_
_space_group_symop_operation_xyz
'x, y, z'
'-y+1/4, x+3/4, z+1/4'
'-x, -y+1/2, z'
'y+1/4, -x+1/4, z+3/4'
'x, -y, -z+1/2'
'-x+1/2, y, -z'
'y+3/4, x+1/4, -z+1/4'
'-y+1/4, -x+1/4, -z+1/4'
'x+1/2, y+1/2, z+1/2'
'-y+3/4, x+5/4, z+3/4'
'-x+1/2, -y+1, z+1/2'
'y+3/4, -x+3/4, z+5/4'
'x+1/2, -y+1/2, -z+1'
'-x+1, y+1/2, -z+1/2'
'y+5/4, x+3/4, -z+3/4'
'-y+3/4, -x+3/4, -z+3/4'
'-x, -y, -z'
'y-1/4, -x-3/4, -z-1/4'
'x, y-1/2, -z'
'-y-1/4, x-1/4, -z-3/4'
'-x, y, z-1/2'
'x-1/2, -y, z'
'-y-3/4, -x-1/4, z-1/4'
'y-1/4, x-1/4, z-1/4'
'-x+1/2, -y+1/2, -z+1/2'
'y+1/4, -x-1/4, -z+1/4'
'x+1/2, y, -z+1/2'
'-y+1/4, x+1/4, -z-1/4'
'-x+1/2, y+1/2, z'
'x, -y+1/2, z+1/2'
'-y-1/4, -x+1/4, z+1/4'
'y+1/4, x+1/4, z+1/4'

loop_
_atom_site_label
_atom_site_type_symbol
_atom_site_fract_x
_atom_site_fract_y
_atom_site_fract_z
_atom_site_U_iso_or_equiv
_atom_site_adp_type
_atom_site_occupancy
_atom_site_site_symmetry_order
_atom_site_calc_flag
_atom_site_refinement_flags_posn
_atom_site_refinement_flags_adp
_atom_site_refinement_flags_occupancy
_atom_site_disorder_assembly
_atom_site_disorder_group
N1A N 0.56112(5) 0.68888(5) 0.6250 0.0221(4) Uani 1 2 d S T P . .
H1AA H 0.5266(8) 0.6807(8) 0.6244(14) 0.026 Uiso 1 1 d R . . . .
N2A N 0.68337(5) 0.56663(5) 0.6250 0.0238(4) Uani 1 2 d S T P . .
C1A C 0.58600(6) 0.59289(6) 0.62445(10) 0.0198(4) Uani 1 1 d . . . . .
C2A C 0.53084(7) 0.57365(7) 0.62203(11) 0.0243(3) Uani 1 1 d . . . . .
H2A H 0.5022 0.5990 0.6209 0.029 Uiso 1 1 calc R . . . .
C3A C 0.51882(7) 0.51900(7) 0.62127(12) 0.0295(4) Uani 1 1 d . . . . .
H3A H 0.4824 0.5075 0.6197 0.035 Uiso 1 1 calc R . . . .
C4A C 0.56169(8) 0.47978(7) 0.62294(13) 0.0303(4) Uani 1 1 d . . . . .
H4A H 0.5534 0.4424 0.6227 0.036 Uiso 1 1 calc R . . . .
C5A C 0.61505(7) 0.49658(7) 0.62493(13) 0.0274(4) Uani 1 1 d . . . . .
H5A H 0.6429 0.4704 0.6263 0.033 Uiso 1 1 calc R . . . .
C6A C 0.62928(6) 0.55340(6) 0.62499(11) 0.0215(3) Uani 1 1 d . . . . .
C13A C 0.60016(6) 0.64984(6) 0.6250 0.0199(4) Uani 1 2 d S T P . .
N1B N 0.68598(6) 0.43598(6) 0.3750 0.0294(5) Uani 1 2 d S T P . .
H1BA H 0.7019(9) 0.4475(9) 0.4290(14) 0.035 Uiso 1 1 d R . . . .
N2B N 0.56394(5) 0.31394(5) 0.3750 0.0217(4) Uani 1 2 d S T P . .
C1B C 0.63642(6) 0.36541(6) 0.45858(11) 0.0209(3) Uani 1 1 d . . . . .
C2B C 0.66790(6) 0.37049(6) 0.54376(12) 0.0237(3) Uani 1 1 d . . . . .
H2BA H 0.6972 0.3951 0.5455 0.028 Uiso 1 1 calc R . . . .
C3B C 0.65605(7) 0.34007(7) 0.62282(11) 0.0267(4) Uani 1 1 d . . . . .
H3B H 0.6771 0.3440 0.6778 0.032 Uiso 1 1 calc R . . . .
C4B C 0.61165(7) 0.30253(7) 0.62093(11) 0.0277(4) Uani 1 1 d . . . . .
H4B H 0.6030 0.2825 0.6754 0.033 Uiso 1 1 calc R . . . .
C5B C 0.58142(7) 0.29547(6) 0.53994(12) 0.0252(4) Uani 1 1 d . . . . .
H5B H 0.5526 0.2703 0.5398 0.030 Uiso 1 1 calc R . . . .
C6B C 0.59320(6) 0.32603(6) 0.45522(11) 0.0213(3) Uani 1 1 d . . . . .
C13B C 0.64719(6) 0.39719(6) 0.3750 0.0223(5) Uani 1 2 d S T P . .
O1 O 0.2500 0.49886(6) 0.5000 0.0235(3) Uani 1 2 d S T P . .
H1A H 0.2680 0.4787 0.4616 0.035 Uiso 1 1 d G . . . .

loop_
_atom_site_aniso_label
_atom_site_aniso_U_11
_atom_site_aniso_U_22
_atom_site_aniso_U_33
_atom_site_aniso_U_23
_atom_site_aniso_U_13
_atom_site_aniso_U_12
N1A 0.0195(6) 0.0195(6) 0.0271(9) 0.0001(6) 0.0001(6) -0.0005(7)
N2A 0.0230(6) 0.0230(6) 0.0254(9) -0.0004(5) -0.0004(5) 0.0024(7)
C1A 0.0239(8) 0.0201(7) 0.0155(7) -0.0003(6) -0.0002(6) 0.0005(6)
C2A 0.0253(8) 0.0238(8) 0.0239(8) -0.0018(6) 0.0015(6) 0.0003(6)
C3A 0.0277(8) 0.0284(8) 0.0323(9) -0.0024(7) 0.0006(7) -0.0046(7)
C4A 0.0352(9) 0.0229(8) 0.0327(8) -0.0012(7) 0.0009(7) -0.0044(7)
C5A 0.0303(8) 0.0214(8) 0.0305(8) -0.0007(7) -0.0011(7) 0.0037(6)
C6A 0.0243(8) 0.0229(7) 0.0174(7) -0.0004(6) -0.0005(6) 0.0018(6)
C13A 0.0229(7) 0.0229(7) 0.0138(9) -0.0007(6) -0.0007(6) 0.0009(8)
N1B 0.0337(7) 0.0337(7) 0.0209(9) 0.0031(6) -0.0031(6) -0.0146(9)
N2B 0.0217(6) 0.0217(6) 0.0218(9) 0.0002(5) -0.0002(5) -0.0006(7)
C1B 0.0216(7) 0.0205(7) 0.0208(7) -0.0041(6) 0.0020(6) 0.0026(6)
C2B 0.0238(7) 0.0248(8) 0.0225(8) -0.0021(6) 0.0002(6) -0.0006(6)
C3B 0.0308(8) 0.0303(8) 0.0189(8) -0.0032(7) -0.0006(7) 0.0030(7)
C4B 0.0359(9) 0.0274(8) 0.0197(8) 0.0021(6) 0.0058(7) 0.0021(7)
C5B 0.0280(8) 0.0234(8) 0.0242(8) 0.0005(6) 0.0037(7) -0.0021(6)
C6B 0.0213(7) 0.0203(7) 0.0224(7) -0.0035(6) 0.0042(6) 0.0028(6)
C13B 0.0213(6) 0.0213(6) 0.0243(11) -0.0017(6) 0.0017(6) 0.0006(8)
O1 0.0257(9) 0.0238(9) 0.0212(7) 0.000 0.0015(6) 0.000

loop_
_atom_type_symbol
_atom_type_description
_atom_type_scat_dispersion_real
_atom_type_scat_dispersion_imag
_atom_type_scat_source
C C 0.0181 0.0091 'International Tables Vol C Tables 4.2.6.8 and 6.1.1.4'
H H 0.0000 0.0000 'International Tables Vol C Tables 4.2.6.8 and 6.1.1.4'
N N 0.0311 0.0180 'International Tables Vol C Tables 4.2.6.8 and 6.1.1.4'
O O 0.0492 0.0322 'International Tables Vol C Tables 4.2.6.8 and 6.1.1.4'

loop_
_exptl_crystal_face_index_h
_exptl_crystal_face_index_k
_exptl_crystal_face_index_l
_exptl_crystal_face_perp_dist
5 -13 -4 0.0374
12 -10 2 0.0464
9 4 7 0.0410
-3 13 5 0.0530
-10 -1 -7 0.0348
5 5 8 0.0462
3 -14 -3 0.0419
2 14 -4 0.0710
14 8 -2 0.0391
16 2 0 0.0295
-16 -2 0 0.0478
-9 -12 3 0.0550
-3 -15 4 0.0581
-1 -2 -9 0.0341
1 0 9 0.0556

loop_
_geom_angle_atom_site_label_1
_geom_angle_atom_site_label_2
_geom_angle_atom_site_label_3
_geom_angle
_geom_angle_site_symmetry_1
_geom_angle_site_symmetry_3
_geom_angle_publ_flag
C13A N1A H1AA 121.7(14) . . ?
C6A N2A C6A 117.50(19) . 8_666 ?
C2A C1A C6A 118.40(14) . . ?
C2A C1A C13A 123.18(15) . . ?
C6A C1A C13A 118.41(15) . . ?
C1A C2A H2A 119.2 . . ?
C3A C2A C1A 121.63(15) . . ?
C3A C2A H2A 119.2 . . ?
C2A C3A H3A 120.0 . . ?
C2A C3A C4A 120.03(16) . . ?
C4A C3A H3A 120.0 . . ?
C3A C4A H4A 120.0 . . ?
C5A C4A C3A 120.08(16) . . ?
C5A C4A H4A 120.0 . . ?
C4A C5A H5A 119.2 . . ?
C4A C5A C6A 121.53(16) . . ?
C6A C5A H5A 119.2 . . ?
N2A C6A C1A 123.88(15) . . ?
N2A C6A C5A 117.81(15) . . ?
C5A C6A C1A 118.31(14) . . ?
N1A C13A C1A 121.04(10) . . ?
N1A C13A C1A 121.04(10) . 8_666 ?
C1A C13A C1A 117.9(2) . 8_666 ?
C13B N1B H1BA 121.8(13) . . ?
C6B N2B C6B 117.12(18) . 15_445 ?
C2B C1B C13B 122.86(14) . . ?
C6B C1B C2B 118.91(14) . . ?
C6B C1B C13B 118.21(14) . . ?
C1B C2B H2BA 119.3 . . ?
C3B C2B C1B 121.41(14) . . ?
C3B C2B H2BA 119.3 . . ?
C2B C3B H3B 120.1 . . ?
C2B C3B C4B 119.76(15) . . ?
C4B C3B H3B 120.1 . . ?
C3B C4B H4B 119.7 . . ?
C5B C4B C3B 120.57(15) . . ?
C5B C4B H4B 119.7 . . ?
C4B C5B H5B 119.4 . . ?
C4B C5B C6B 121.21(15) . . ?
C6B C5B H5B 119.4 . . ?
N2B C6B C1B 123.93(15) . . ?
N2B C6B C5B 117.95(14) . . ?
C1B C6B C5B 118.05(14) . . ?
N1B C13B C1B 120.83(10) . 15_445 ?
N1B C13B C1B 120.83(10) . . ?
C1B C13B C1B 118.34(19) 15_445 . ?

loop_
_geom_bond_atom_site_label_1
_geom_bond_atom_site_label_2
_geom_bond_distance
_geom_bond_site_symmetry_2
_geom_bond_publ_flag
N1A H1AA 0.86(2) . ?
N1A C13A 1.342(3) . ?
N2A C6A 1.3536(19) . ?
N2A C6A 1.3536(19) 8_666 ?
C1A C2A 1.421(2) . ?
C1A C6A 1.424(2) . ?
C1A C13A 1.4268(18) . ?
C2A H2A 0.9300 . ?
C2A C3A 1.360(2) . ?
C3A H3A 0.9300 . ?
C3A C4A 1.413(2) . ?
C4A H4A 0.9300 . ?
C4A C5A 1.360(2) . ?
C5A H5A 0.9300 . ?
C5A C6A 1.424(2) . ?
C13A C1A 1.4268(18) 8_666 ?
N1B H1BA 0.89(2) . ?
N1B C13B 1.333(3) . ?
N2B C6B 1.3625(18) 15_445 ?
N2B C6B 1.3624(18) . ?
C1B C2B 1.424(2) . ?
C1B C6B 1.422(2) . ?
C1B C13B 1.4277(19) . ?
C2B H2BA 0.9300 . ?
C2B C3B 1.363(2) . ?
C3B H3B 0.9300 . ?
C3B C4B 1.414(2) . ?
C4B H4B 0.9300 . ?
C4B C5B 1.363(2) . ?
C5B H5B 0.9300 . ?
C5B C6B 1.430(2) . ?
C13B C1B 1.4277(19) 15_445 ?
O1 H1A 0.8501 . ?

loop_
_geom_torsion_atom_site_label_1
_geom_torsion_atom_site_label_2
_geom_torsion_atom_site_label_3
_geom_torsion_atom_site_label_4
_geom_torsion
_geom_torsion_site_symmetry_1
_geom_torsion_site_symmetry_2
_geom_torsion_site_symmetry_3
_geom_torsion_site_symmetry_4
_geom_torsion_publ_flag
C1A C2A C3A C4A 0.0(3) . . . . ?
C2A C1A C6A N2A 178.42(13) . . . . ?
C2A C1A C6A C5A -1.2(2) . . . . ?
C2A C1A C13A N1A 1.25(17) . . . . ?
C2A C1A C13A C1A -178.75(17) . . . 8_666 ?
C2A C3A C4A C5A -0.3(3) . . . . ?
C3A C4A C5A C6A -0.3(3) . . . . ?
C4A C5A C6A N2A -178.63(14) . . . . ?
C4A C5A C6A C1A 1.0(3) . . . . ?
C6A N2A C6A C1A 0.36(11) 8_666 . . . ?
C6A N2A C6A C5A 179.97(17) 8_666 . . . ?
C6A C1A C2A C3A 0.7(2) . . . . ?
C6A C1A C13A N1A -179.68(10) . . . . ?
C6A C1A C13A C1A 0.33(10) . . . 8_666 ?
C13A C1A C2A C3A 179.79(13) . . . . ?
C13A C1A C6A N2A -0.7(2) . . . . ?
C13A C1A C6A C5A 179.68(13) . . . . ?
C1B C2B C3B C4B 0.0(2) . . . . ?
C2B C1B C6B N2B -173.48(12) . . . . ?
C2B C1B C6B C5B 3.5(2) . . . . ?
C2B C1B C13B N1B -3.94(16) . . . . ?
C2B C1B C13B C1B 176.07(16) . . . 15_445 ?
C2B C3B C4B C5B 1.6(2) . . . . ?
C3B C4B C5B C6B -0.7(2) . . . . ?
C4B C5B C6B N2B 175.25(13) . . . . ?
C4B C5B C6B C1B -1.9(2) . . . . ?
C6B N2B C6B C1B -2.52(10) 15_445 . . . ?
C6B N2B C6B C5B -179.51(15) 15_445 . . . ?
C6B C1B C2B C3B -2.6(2) . . . . ?
C6B C1B C13B N1B 177.75(9) . . . . ?
C6B C1B C13B C1B -2.25(9) . . . 15_445 ?
C13B C1B C2B C3B 179.06(13) . . . . ?
C13B C1B C6B N2B 4.90(19) . . . . ?
C13B C1B C6B C5B -178.12(11) . . . . ?

loop_
_exptl_oxdiff_crystal_face_indexfrac_h
_exptl_oxdiff_crystal_face_indexfrac_k
_exptl_oxdiff_crystal_face_indexfrac_l
_exptl_oxdiff_crystal_face_x
_exptl_oxdiff_crystal_face_y
_exptl_oxdiff_crystal_face_z
4.5332 -13.1490 -4.3073 0.1136 0.4765 0.8718
12.0061 -9.5002 2.2501 0.2309 0.9639 0.1324
8.7156 3.5933 7.2907 0.1386 0.5763 -0.8054
-3.0821 12.8068 5.0139 -0.0880 -0.3695 -0.9251
-10.3716 -0.8653 -6.8365 -0.1743 -0.7259 0.6653
4.9431 4.9467 8.0331 -0.0521 0.4146 -0.8965
3.1018 -13.9859 -3.0711 -0.0435 0.5192 0.8163
1.9038 14.0933 -3.9309 0.6618 -0.6961 -0.2854
13.9270 8.1178 -1.9536 0.9982 0.1132 -0.2790
15.9639 2.0895 0.0185 0.8405 0.5368 -0.2004
-15.9639 -2.0895 -0.0185 -0.8405 -0.5368 0.2004
-8.9069 -12.1134 2.9366 -0.9045 0.2930 0.3319
-2.8953 -15.1012 3.9253 -0.7363 0.6976 0.3351
-0.9683 -1.9062 -9.0165 0.3779 -0.4336 0.8211
0.9827 -0.0990 9.0064 -0.4280 0.5139 -0.7361
